data_7214175
loop_
_publ_author_name
'Wan, Chong-Qing'
'Zhang, Ya'
'Sun, Xin-Zhan'
'Yan, Hao-Jie'

_publ_section_title
;
 A series of 2-D and 3-D silver(i) coordination polymers constructed from
 a new angular-shaped di-2-pyrazinylsulfide: role of anions in molecular
 construction
;
_journal_issue 14
_journal_name_full CrystEngComm
_journal_page_first 2959
_journal_paper_doi 10.1039/c3ce42404a
_journal_volume 16
_journal_year 2014
_chemical_formula_sum 'C8 H6 Ag N5 O2 S'
_chemical_formula_weight 344.11
_chemical_name_systematic
; 
 ? 
;
_space_group_IT_number 62
_symmetry_cell_setting orthorhombic
_symmetry_space_group_name_Hall '-P 2ac 2n'
_symmetry_space_group_name_H-M 'P n m a'
_atom_sites_solution_hydrogens geom
_atom_sites_solution_primary direct
_atom_sites_solution_secondary difmap
_audit_creation_method SHELXL-97
_cell_angle_alpha 90.00
_cell_angle_beta 90.00
_cell_angle_gamma 90.00
_cell_formula_units_Z 4
_cell_length_a 8.5705(7)
_cell_length_b 15.3195(13)
_cell_length_c 8.4310(6)
_cell_measurement_temperature 296(2)
_cell_volume 1106.95(15)
_computing_cell_refinement '<i>APEX2</i> and <i>SAINT</i> (Bruker 2007)'
_computing_data_collection '<i>APEX2</i> (Bruker 2007)'
_computing_data_reduction <i>SAINT</i>
_computing_molecular_graphics '<i>SHELXTL</i> (Sheldrick, 2008)'
_computing_publication_material
;
<i>SHELXTL</i> and <i>PLATON</i> (Spek, 2009)
;
_computing_structure_refinement 'SHELXL-97 (Sheldrick, 2008)'
_computing_structure_solution 'SHELXS-97 (Sheldrick, 2008)'
_diffrn_ambient_temperature 296(2)
_diffrn_measured_fraction_theta_full 0.998
_diffrn_measured_fraction_theta_max 0.998
_diffrn_measurement_device_type 'Bruker APEXII CCD area detector'
_diffrn_measurement_method \w-scans
_diffrn_radiation_monochromator graphite
_diffrn_radiation_source 'fine-focus sealed tube'
_diffrn_radiation_type MoK\a
_diffrn_radiation_wavelength 0.71073
_diffrn_reflns_av_R_equivalents 0.0189
_diffrn_reflns_av_sigmaI/netI 0.0162
_diffrn_reflns_limit_h_max 11
_diffrn_reflns_limit_h_min -9
_diffrn_reflns_limit_k_max 20
_diffrn_reflns_limit_k_min -12
_diffrn_reflns_limit_l_max 11
_diffrn_reflns_limit_l_min -11
_diffrn_reflns_number 4983
_diffrn_reflns_theta_full 28.00
_diffrn_reflns_theta_max 28.00
_diffrn_reflns_theta_min 2.66
_exptl_absorpt_coefficient_mu 2.006
_exptl_absorpt_correction_T_max 0.7456
_exptl_absorpt_correction_T_min 0.6121
_exptl_absorpt_correction_type multi-scan
_exptl_absorpt_process_details '<i>SADABS</i> (Bruker, 2007)'
_exptl_crystal_colour colorless
_exptl_crystal_density_diffrn 2.065
_exptl_crystal_density_method 'not measured'
_exptl_crystal_description Block
_exptl_crystal_F_000 672
_exptl_crystal_size_max 0.40
_exptl_crystal_size_mid 0.30
_exptl_crystal_size_min 0.20
_refine_diff_density_max 0.557
_refine_diff_density_min -0.590
_refine_diff_density_rms 0.062
_refine_ls_extinction_coef 0.0054(5)
_refine_ls_extinction_expression Fc^*^=kFc[1+0.001xFc^2^\l^3^/sin(2\q)]^-1/4^
_refine_ls_extinction_method SHELXL
_refine_ls_goodness_of_fit_ref 1.051
_refine_ls_hydrogen_treatment mixed
_refine_ls_matrix_type full
_refine_ls_number_parameters 89
_refine_ls_number_reflns 1381
_refine_ls_number_restraints 0
_refine_ls_restrained_S_all 1.051
_refine_ls_R_factor_all 0.0263
_refine_ls_R_factor_gt 0.0231
_refine_ls_shift/su_max 0.001
_refine_ls_shift/su_mean 0.000
_refine_ls_structure_factor_coef Fsqd
_refine_ls_weighting_details 'calc w=1/[\s^2^(Fo^2^)+(0.0256P)^2^+0.8331P] where P=(Fo^2^+2Fc^2^)/3'
_refine_ls_weighting_scheme calc
_refine_ls_wR_factor_gt 0.0564
_refine_ls_wR_factor_ref 0.0591
_reflns_number_gt 1243
_reflns_number_total 1381
_reflns_threshold_expression >2sigma(I)
_cod_data_source_file c3ce42404a.txt
_cod_data_source_block complex5
_cod_depositor_comments
;
The following automatic conversions were performed:

'_symmetry_cell_setting' value 'Orthorhombic' changed to
'orthorhombic' according to
/usr/data/users/saulius/crontab/automatic-downloads/current/RSC/lib/dictionaries/cif_core.dic
dictionary named 'cif_core.dic' version 2.4.2 from 2011-04-26.

Automatic conversion script
Id: cif_fix_values 2281 2013-09-26 08:29:07Z andrius 
;
_cod_original_sg_symbol_H-M Pnma
_cod_database_code 7214175

loop_
_symmetry_equiv_pos_as_xyz
'x, y, z'
'-x+1/2, -y, z+1/2'
'-x, y+1/2, -z'
'x+1/2, -y+1/2, -z+1/2'
'-x, -y, -z'
'x-1/2, y, -z-1/2'
'x, -y-1/2, z'
'-x-1/2, y-1/2, z-1/2'

loop_
_atom_site_label
_atom_site_type_symbol
_atom_site_fract_x
_atom_site_fract_y
_atom_site_fract_z
_atom_site_U_iso_or_equiv
_atom_site_adp_type
_atom_site_occupancy
_atom_site_symmetry_multiplicity
_atom_site_calc_flag
_atom_site_refinement_flags
Ag1 Ag 0.55784(3) 0.2500 0.57112(3) 0.04850(12) Uani 1 2 d S
S1 S 0.62689(10) 0.2500 0.16127(11) 0.0481(2) Uani 1 2 d S
O1 O 0.8313(3) 0.31839(14) 0.7554(3) 0.0785(6) Uani 1 1 d .
N1 N 0.4806(2) 0.35369(12) 0.3728(2) 0.0383(4) Uani 1 1 d .
N2 N 0.3630(3) 0.46450(15) 0.1398(3) 0.0597(6) Uani 1 1 d .
N3 N 0.7755(5) 0.2500 0.7126(4) 0.0449(10) Uani 0.80 2 d SP
N3' N 0.842(2) 0.2500 0.7657(19) 0.040(3) Uani 0.20 2 d SP
C1 C 0.5070(2) 0.33958(13) 0.2192(2) 0.0362(4) Uani 1 1 d .
C2 C 0.4478(3) 0.39414(18) 0.1035(3) 0.0506(6) Uani 1 1 d .
H2A H 0.4675 0.3815 -0.0026 0.061 Uiso 1 1 calc R
C3 C 0.3354(3) 0.47775(16) 0.2929(3) 0.0534(6) Uani 1 1 d .
H3A H 0.2764 0.5259 0.3231 0.064 Uiso 1 1 calc R
C4 C 0.3912(3) 0.42251(15) 0.4083(3) 0.0452(5) Uani 1 1 d .
H4A H 0.3660 0.4333 0.5139 0.054 Uiso 1 1 calc R

loop_
_atom_site_aniso_label
_atom_site_aniso_U_11
_atom_site_aniso_U_22
_atom_site_aniso_U_33
_atom_site_aniso_U_23
_atom_site_aniso_U_13
_atom_site_aniso_U_12
Ag1 0.04608(17) 0.0623(2) 0.03716(15) 0.000 -0.00613(10) 0.000
S1 0.0427(4) 0.0461(4) 0.0555(5) 0.000 0.0182(4) 0.000
O1 0.1106(19) 0.0529(13) 0.0718(13) -0.0029(10) -0.0054(14) -0.0076(12)
N1 0.0411(9) 0.0365(9) 0.0372(9) 0.0016(7) 0.0005(7) -0.0037(8)
N2 0.0758(15) 0.0487(12) 0.0546(12) 0.0113(10) -0.0061(12) 0.0087(11)
N3 0.045(2) 0.058(3) 0.0315(18) 0.000 -0.0072(15) 0.000
N3' 0.046(9) 0.029(8) 0.045(9) 0.000 0.007(7) 0.000
C1 0.0364(10) 0.0342(9) 0.0380(10) 0.0016(8) 0.0018(8) -0.0070(8)
C2 0.0669(16) 0.0470(13) 0.0378(11) 0.0057(10) -0.0011(10) -0.0015(12)
C3 0.0607(15) 0.0392(11) 0.0604(14) 0.0021(11) 0.0008(12) 0.0073(11)
C4 0.0538(13) 0.0388(11) 0.0431(11) -0.0044(9) 0.0029(10) -0.0009(10)

loop_
_atom_type_symbol
_atom_type_description
_atom_type_scat_dispersion_real
_atom_type_scat_dispersion_imag
_atom_type_scat_source
C C 0.0033 0.0016 'International Tables Vol C Tables 4.2.6.8 and 6.1.1.4'
H H 0.0000 0.0000 'International Tables Vol C Tables 4.2.6.8 and 6.1.1.4'
N N 0.0061 0.0033 'International Tables Vol C Tables 4.2.6.8 and 6.1.1.4'
O O 0.0106 0.0060 'International Tables Vol C Tables 4.2.6.8 and 6.1.1.4'
S S 0.1246 0.1234 'International Tables Vol C Tables 4.2.6.8 and 6.1.1.4'
Ag Ag -0.8971 1.1015 'International Tables Vol C Tables 4.2.6.8 and 6.1.1.4'

loop_
_geom_angle_atom_site_label_1
_geom_angle_atom_site_label_2
_geom_angle_atom_site_label_3
_geom_angle
_geom_angle_site_symmetry_1
_geom_angle_site_symmetry_3
N3 Ag1 N3' 110.8(4) . 6_557
N3 Ag1 N1 127.43(7) . 7_565
N3' Ag1 N1 101.2(3) 6_557 7_565
N3 Ag1 N1 127.43(7) . .
N3' Ag1 N1 101.2(3) 6_557 .
N1 Ag1 N1 82.90(9) 7_565 .
C1 S1 C1 100.67(13) 7_565 .
N3' O1 N3 36.5(9) . .
C1 N1 C4 116.31(19) . .
C1 N1 Ag1 121.55(14) . .
C4 N1 Ag1 121.57(15) . .
C3 N2 C2 116.3(2) . .
N3' N3 O1 60.2(2) . .
N3' N3 O1 60.2(2) . 7_565
O1 N3 O1 120.5(5) . 7_565
N3' N3 Ag1 174.4(13) . .
O1 N3 Ag1 119.7(2) . .
O1 N3 Ag1 119.7(2) 7_565 .
N3 N3' O1 83.2(10) . 7_565
N3 N3' O1 83.2(10) . .
O1 N3' O1 166(2) 7_565 .
N3 N3' Ag1 178.4(16) . 6_657
O1 N3' Ag1 96.8(10) 7_565 6_657
O1 N3' Ag1 96.8(10) . 6_657
N1 C1 C2 121.8(2) . .
N1 C1 S1 119.29(16) . .
C2 C1 S1 118.92(18) . .
N2 C2 C1 121.7(2) . .
N2 C2 H2A 119.1 . .
C1 C2 H2A 119.1 . .
N2 C3 C4 122.1(2) . .
N2 C3 H3A 118.9 . .
C4 C3 H3A 118.9 . .
N1 C4 C3 121.7(2) . .
N1 C4 H4A 119.1 . .
C3 C4 H4A 119.1 . .

loop_
_geom_bond_atom_site_label_1
_geom_bond_atom_site_label_2
_geom_bond_distance
_geom_bond_site_symmetry_2
Ag1 N3 2.214(4) .
Ag1 N3' 2.306(18) 6_557
Ag1 N1 2.3996(18) 7_565
Ag1 N1 2.3996(18) .
S1 C1 1.783(2) 7_565
S1 C1 1.783(2) .
O1 N3' 1.055(3) .
O1 N3 1.207(3) .
N1 C1 1.332(3) .
N1 C4 1.338(3) .
N2 C3 1.329(3) .
N2 C2 1.336(4) .
N3 N3' 0.724(17) .
N3 O1 1.207(3) 7_565
N3' O1 1.055(3) 7_565
N3' Ag1 2.306(18) 6_657
C1 C2 1.382(3) .
C2 H2A 0.9300 .
C3 C4 1.375(3) .
C3 H3A 0.9300 .
C4 H4A 0.9300 .

loop_
_geom_torsion_atom_site_label_1
_geom_torsion_atom_site_label_2
_geom_torsion_atom_site_label_3
_geom_torsion_atom_site_label_4
_geom_torsion
_geom_torsion_site_symmetry_1
_geom_torsion_site_symmetry_4
N3 Ag1 N1 C1 95.32(19) . .
N3' Ag1 N1 C1 -137.3(3) 6_557 .
N1 Ag1 N1 C1 -37.22(19) 7_565 .
N3 Ag1 N1 C4 -93.7(2) . .
N3' Ag1 N1 C4 33.7(3) 6_557 .
N1 Ag1 N1 C4 133.75(16) 7_565 .
N3' O1 N3 O1 -1.4(13) . 7_565
N3' O1 N3 Ag1 173.5(15) . .
N3' Ag1 N3 N3' 0.00(4) 6_557 .
N1 Ag1 N3 N3' -123.53(9) 7_565 .
N1 Ag1 N3 N3' 123.53(11) . .
N3' Ag1 N3 O1 -87.5(3) 6_557 .
N1 Ag1 N3 O1 149.0(3) 7_565 .
N1 Ag1 N3 O1 36.1(4) . .
N3' Ag1 N3 O1 87.5(3) 6_557 7_565
N1 Ag1 N3 O1 -36.1(4) 7_565 7_565
N1 Ag1 N3 O1 -149.0(3) . 7_565
O1 N3 N3' O1 -178.7(13) . 7_565
Ag1 N3 N3' O1 90.7(7) . 7_565
O1 N3 N3' O1 178.7(13) 7_565 .
Ag1 N3 N3' O1 -90.7(7) . .
O1 N3 N3' Ag1 -89.3(8) . 6_657
O1 N3 N3' Ag1 89.3(8) 7_565 6_657
Ag1 N3 N3' Ag1 180.00(12) . 6_657
N3 O1 N3' O1 6(6) . 7_565
N3 O1 N3' Ag1 178.4(16) . 6_657
C4 N1 C1 C2 1.3(3) . .
Ag1 N1 C1 C2 172.73(17) . .
C4 N1 C1 S1 179.27(17) . .
Ag1 N1 C1 S1 -9.3(2) . .
C1 S1 C1 N1 67.4(2) 7_565 .
C1 S1 C1 C2 -114.61(17) 7_565 .
C3 N2 C2 C1 -1.7(4) . .
N1 C1 C2 N2 1.0(4) . .
S1 C1 C2 N2 -177.0(2) . .
C2 N2 C3 C4 0.3(4) . .
C1 N1 C4 C3 -2.8(3) . .
Ag1 N1 C4 C3 -174.19(19) . .
N2 C3 C4 N1 2.1(4) . .
